data_7116347
loop_
_publ_author_name
'Bagineni Prasad'
'Raju Adepu'
'Atul Kumar Sharma'
'Manojit Pal'

_publ_section_title
;
 Creation of molecular complexities via a new Cu-catalyzed cascade
 reaction: a direct access to novel 2,2'-spirobiindole derivatives
;
_journal_name_full Chem.Commun.
_journal_page_first 1259
_journal_paper_doi 10.1039/C4cc08911A
_journal_volume 51
_journal_year 2015
_chemical_formula_moiety 'C22 H17 F N2 O4 S2'
_chemical_formula_sum 'C22 H17 F N2 O4 S2'
_chemical_formula_weight 456.50
_chemical_name_systematic
;
 ?
;
_space_group_IT_number 14
_symmetry_cell_setting monoclinic
_symmetry_space_group_name_Hall '-P 2ybc'
_symmetry_space_group_name_H-M 'P 1 21/c 1'
_atom_sites_solution_hydrogens geom
_atom_sites_solution_primary direct
_atom_sites_solution_secondary difmap
_audit_creation_method SHELXL-97
_audit_update_record
;
2014-03-24 deposited with the CCDC.
2014-11-20 downloaded from the CCDC.
;
_cell_angle_alpha 90.00
_cell_angle_beta 92.7440(10)
_cell_angle_gamma 90.00
_cell_formula_units_Z 4
_cell_length_a 9.0012(2)
_cell_length_b 11.6897(3)
_cell_length_c 19.0204(5)
_cell_measurement_reflns_used 8493
_cell_measurement_temperature 296(2)
_cell_measurement_theta_max 28.32
_cell_measurement_theta_min 2.27
_cell_volume 1999.06(9)
_computing_cell_refinement 'Bruker SAINT'
_computing_data_collection 'Bruker APEX2'
_computing_data_reduction 'Bruker SAINT'
_computing_molecular_graphics 'Bruker SHELXTL'
_computing_publication_material 'Bruker SHELXTL'
_computing_structure_refinement 'SHELXL-97 (Sheldrick, 2008)'
_computing_structure_solution 'SHELXS-97 (Sheldrick, 2008)'
_diffrn_ambient_temperature 296(2)
_diffrn_measured_fraction_theta_full 0.998
_diffrn_measured_fraction_theta_max 0.998
_diffrn_measurement_device_type 'Bruker APEX-II CCD'
_diffrn_measurement_method '\f and \w scans'
_diffrn_radiation_monochromator graphite
_diffrn_radiation_source 'fine-focus sealed tube'
_diffrn_radiation_type MoK\a
_diffrn_radiation_wavelength 0.71073
_diffrn_reflns_av_R_equivalents 0.0268
_diffrn_reflns_av_sigmaI/netI 0.0205
_diffrn_reflns_limit_h_max 7
_diffrn_reflns_limit_h_min -10
_diffrn_reflns_limit_k_max 13
_diffrn_reflns_limit_k_min -13
_diffrn_reflns_limit_l_max 22
_diffrn_reflns_limit_l_min -22
_diffrn_reflns_number 14591
_diffrn_reflns_theta_full 24.71
_diffrn_reflns_theta_max 24.71
_diffrn_reflns_theta_min 2.76
_diffrn_standards_number 0
_exptl_absorpt_coefficient_mu 0.310
_exptl_absorpt_correction_T_max 0.9550
_exptl_absorpt_correction_T_min 0.9406
_exptl_absorpt_correction_type multi-scan
_exptl_absorpt_process_details SADABS
_exptl_crystal_colour yellow
_exptl_crystal_density_diffrn 1.517
_exptl_crystal_density_meas 1.516
_exptl_crystal_density_method 'not measured'
_exptl_crystal_description block
_exptl_crystal_F_000 944
_exptl_crystal_size_max 0.20
_exptl_crystal_size_mid 0.15
_exptl_crystal_size_min 0.15
_refine_diff_density_max 0.386
_refine_diff_density_min -0.461
_refine_diff_density_rms 0.054
_refine_ls_extinction_method none
_refine_ls_goodness_of_fit_ref 1.047
_refine_ls_hydrogen_treatment constr
_refine_ls_matrix_type full
_refine_ls_number_parameters 280
_refine_ls_number_reflns 3409
_refine_ls_number_restraints 0
_refine_ls_restrained_S_all 1.047
_refine_ls_R_factor_all 0.0449
_refine_ls_R_factor_gt 0.0383
_refine_ls_shift/su_max 0.001
_refine_ls_shift/su_mean 0.000
_refine_ls_structure_factor_coef Fsqd
_refine_ls_weighting_details 'calc w=1/[\s^2^(Fo^2^)+(0.0564P)^2^+1.5706P] where P=(Fo^2^+2Fc^2^)/3'
_refine_ls_weighting_scheme calc
_refine_ls_wR_factor_gt 0.1052
_refine_ls_wR_factor_ref 0.1138
_reflns_number_gt 2957
_reflns_number_total 3409
_reflns_threshold_expression >2\s(I)
_cod_data_source_file c4cc08911a4.cif
_cod_data_source_block kms_jvi492
_cod_original_sg_symbol_Hall '-P 2ybc  '
_cod_original_sg_symbol_H-M 'P2(1)/c  '
_cod_database_code 7116347

loop_
_symmetry_equiv_pos_as_xyz
'x, y, z'
'-x, y+1/2, -z+1/2'
'-x, -y, -z'
'x, -y-1/2, z-1/2'

loop_
_atom_site_label
_atom_site_type_symbol
_atom_site_fract_x
_atom_site_fract_y
_atom_site_fract_z
_atom_site_U_iso_or_equiv
_atom_site_adp_type
_atom_site_occupancy
_atom_site_symmetry_multiplicity
_atom_site_calc_flag
_atom_site_refinement_flags
C1 C 0.8905(2) 0.72334(18) 0.90875(11) 0.0326(5) Uani 1 1 d .
C2 C 0.8217(2) 0.63581(19) 0.95905(11) 0.0347(5) Uani 1 1 d .
C3 C 0.7877(2) 0.53473(18) 0.91671(11) 0.0330(5) Uani 1 1 d .
C4 C 0.7210(2) 0.43239(18) 0.93589(12) 0.0353(5) Uani 1 1 d .
H4 H 0.6888 0.4214 0.9811 0.042 Uiso 1 1 calc R
C5 C 0.7043(3) 0.34831(18) 0.88550(12) 0.0368(5) Uani 1 1 d .
C6 C 0.7552(3) 0.3670(2) 0.81768(13) 0.0440(6) Uani 1 1 d .
H6 H 0.7454 0.3087 0.7846 0.053 Uiso 1 1 calc R
C7 C 0.8190(3) 0.4685(2) 0.79866(12) 0.0423(6) Uani 1 1 d .
H7 H 0.8517 0.4794 0.7535 0.051 Uiso 1 1 calc R
C8 C 0.8330(2) 0.55459(18) 0.84925(12) 0.0342(5) Uani 1 1 d .
C9 C 1.0320(3) 0.6799(2) 0.80927(14) 0.0484(6) Uani 1 1 d .
H9A H 1.0383 0.7505 0.7827 0.058 Uiso 1 1 calc R
H9B H 1.0525 0.6161 0.7786 0.058 Uiso 1 1 calc R
C10 C 1.1398(3) 0.6813(2) 0.87310(15) 0.0494(6) Uani 1 1 d .
H10A H 1.2333 0.7170 0.8623 0.059 Uiso 1 1 calc R
H10B H 1.1591 0.6046 0.8907 0.059 Uiso 1 1 calc R
C11 C 1.0571(2) 0.75223(19) 0.92565(12) 0.0370(5) Uani 1 1 d .
H11 H 1.0874 0.7321 0.9742 0.044 Uiso 1 1 calc R
C12 C 1.0639(2) 0.87986(19) 0.91390(11) 0.0340(5) Uani 1 1 d .
C13 C 1.1867(3) 0.9500(2) 0.90979(12) 0.0405(5) Uani 1 1 d .
H13 H 1.2829 0.9210 0.9146 0.049 Uiso 1 1 calc R
C14 C 1.1610(3) 1.0644(2) 0.89833(12) 0.0414(6) Uani 1 1 d .
C15 C 1.0216(3) 1.1114(2) 0.89249(13) 0.0419(6) Uani 1 1 d .
H15 H 1.0099 1.1898 0.8857 0.050 Uiso 1 1 calc R
C16 C 0.8973(3) 1.04102(19) 0.89680(12) 0.0379(5) Uani 1 1 d .
H16 H 0.8014 1.0708 0.8934 0.046 Uiso 1 1 calc R
C17 C 0.9223(2) 0.92526(18) 0.90640(11) 0.0319(5) Uani 1 1 d .
C18 C 0.5721(3) 0.2260(2) 0.96043(13) 0.0447(6) Uani 1 1 d .
H18A H 0.5299 0.1505 0.9610 0.067 Uiso 1 1 calc R
H18B H 0.4951 0.2816 0.9662 0.067 Uiso 1 1 calc R
H18C H 0.6460 0.2332 0.9982 0.067 Uiso 1 1 calc R
C20 C 0.6356(2) 0.8978(2) 0.79774(12) 0.0377(5) Uani 1 1 d .
C21 C 0.5745(3) 1.0049(2) 0.77500(13) 0.0433(6) Uani 1 1 d .
H21 H 0.5345 1.0605 0.8035 0.052 Uiso 1 1 calc R
C22 C 0.5860(3) 1.0113(3) 0.70103(16) 0.0578(7) Uani 1 1 d .
H22 H 0.5529 1.0743 0.6748 0.069 Uiso 1 1 calc R
C23 C 0.6480(3) 0.9199(3) 0.67178(15) 0.0587(7) Uani 1 1 d .
H23 H 0.6621 0.9138 0.6238 0.070 Uiso 1 1 calc R
N1 N 0.81551(19) 0.83544(15) 0.91054(10) 0.0327(4) Uani 1 1 d .
N2 N 0.8839(2) 0.66779(15) 0.83906(9) 0.0347(4) Uani 1 1 d .
O1 O 0.8065(2) 0.65239(15) 1.02078(9) 0.0506(5) Uani 1 1 d .
O2 O 0.57690(17) 0.73982(14) 0.88856(9) 0.0413(4) Uani 1 1 d .
O3 O 0.58168(17) 0.94235(14) 0.92421(9) 0.0425(4) Uani 1 1 d .
O4 O 0.63904(19) 0.24456(14) 0.89503(9) 0.0473(4) Uani 1 1 d .
F1 F 1.27993(17) 1.13410(14) 0.89178(9) 0.0610(4) Uani 1 1 d .
S1 S 0.64039(6) 0.85132(5) 0.88459(3) 0.03227(17) Uani 1 1 d .
S2 S 0.69805(9) 0.81710(7) 0.73046(4) 0.0626(2) Uani 1 1 d .

loop_
_atom_site_aniso_label
_atom_site_aniso_U_11
_atom_site_aniso_U_22
_atom_site_aniso_U_33
_atom_site_aniso_U_23
_atom_site_aniso_U_13
_atom_site_aniso_U_12
C1 0.0336(11) 0.0293(11) 0.0352(11) 0.0021(9) 0.0056(9) 0.0019(9)
C2 0.0370(12) 0.0334(12) 0.0340(12) 0.0013(9) 0.0059(9) 0.0014(9)
C3 0.0361(11) 0.0305(11) 0.0326(11) 0.0018(9) 0.0053(9) 0.0045(9)
C4 0.0389(12) 0.0323(11) 0.0352(12) 0.0043(9) 0.0064(9) 0.0031(9)
C5 0.0382(12) 0.0265(11) 0.0462(13) 0.0018(10) 0.0065(10) 0.0040(9)
C6 0.0515(14) 0.0354(13) 0.0460(14) -0.0108(10) 0.0124(11) 0.0023(11)
C7 0.0540(14) 0.0401(13) 0.0340(12) -0.0033(10) 0.0147(10) 0.0022(11)
C8 0.0346(11) 0.0313(11) 0.0372(12) 0.0025(9) 0.0063(9) 0.0039(9)
C9 0.0520(15) 0.0440(14) 0.0514(15) -0.0015(11) 0.0256(12) -0.0029(11)
C10 0.0381(13) 0.0432(14) 0.0678(17) 0.0002(12) 0.0144(12) 0.0058(11)
C11 0.0305(11) 0.0374(12) 0.0431(13) 0.0057(10) 0.0026(9) 0.0037(9)
C12 0.0326(11) 0.0367(12) 0.0328(11) 0.0022(9) 0.0026(9) -0.0008(9)
C13 0.0301(11) 0.0489(14) 0.0423(13) 0.0049(11) 0.0013(9) -0.0033(10)
C14 0.0397(13) 0.0445(14) 0.0401(13) 0.0012(10) 0.0017(10) -0.0153(11)
C15 0.0487(14) 0.0310(12) 0.0460(14) -0.0006(10) 0.0029(11) -0.0065(10)
C16 0.0346(12) 0.0335(12) 0.0456(13) -0.0030(10) 0.0009(10) 0.0003(9)
C17 0.0310(11) 0.0323(11) 0.0327(11) -0.0014(9) 0.0039(8) -0.0021(9)
C18 0.0443(13) 0.0384(13) 0.0515(15) 0.0066(11) 0.0038(11) -0.0068(10)
C20 0.0341(11) 0.0396(13) 0.0392(12) -0.0006(10) 0.0001(9) -0.0035(10)
C21 0.0414(13) 0.0464(14) 0.0417(13) 0.0044(11) -0.0020(10) -0.0120(11)
C22 0.0509(16) 0.0614(18) 0.0602(17) 0.0218(15) -0.0066(13) -0.0095(14)
C23 0.0559(16) 0.080(2) 0.0397(14) 0.0081(14) -0.0017(12) -0.0109(15)
N1 0.0276(9) 0.0284(9) 0.0424(10) 0.0002(8) 0.0039(7) -0.0002(7)
N2 0.0405(10) 0.0318(9) 0.0328(10) 0.0023(8) 0.0112(8) -0.0005(8)
O1 0.0717(12) 0.0465(10) 0.0348(9) -0.0039(8) 0.0137(8) -0.0113(9)
O2 0.0347(8) 0.0390(9) 0.0505(10) 0.0007(7) 0.0064(7) -0.0087(7)
O3 0.0370(9) 0.0420(9) 0.0495(10) -0.0051(7) 0.0126(7) 0.0064(7)
O4 0.0569(11) 0.0293(8) 0.0569(11) -0.0025(7) 0.0158(8) -0.0042(7)
F1 0.0469(9) 0.0552(9) 0.0809(11) 0.0074(8) 0.0034(8) -0.0240(7)
S1 0.0268(3) 0.0331(3) 0.0374(3) -0.0014(2) 0.0065(2) -0.0009(2)
S2 0.0799(5) 0.0660(5) 0.0420(4) -0.0041(3) 0.0044(3) 0.0098(4)

loop_
_atom_type_symbol
_atom_type_description
_atom_type_scat_dispersion_real
_atom_type_scat_dispersion_imag
_atom_type_scat_source
C C 0.0033 0.0016 'International Tables Vol C Tables 4.2.6.8 and 6.1.1.4'
H H 0.0000 0.0000 'International Tables Vol C Tables 4.2.6.8 and 6.1.1.4'
N N 0.0061 0.0033 'International Tables Vol C Tables 4.2.6.8 and 6.1.1.4'
O O 0.0106 0.0060 'International Tables Vol C Tables 4.2.6.8 and 6.1.1.4'
S S 0.1246 0.1234 'International Tables Vol C Tables 4.2.6.8 and 6.1.1.4'
F F 0.0171 0.0103 'International Tables Vol C Tables 4.2.6.8 and 6.1.1.4'

loop_
_geom_angle_atom_site_label_1
_geom_angle_atom_site_label_2
_geom_angle_atom_site_label_3
_geom_angle
N2 C1 N1 114.41(17)
N2 C1 C2 105.30(17)
N1 C1 C2 112.03(17)
N2 C1 C11 106.17(17)
N1 C1 C11 103.89(17)
C2 C1 C11 115.19(18)
O1 C2 C3 129.8(2)
O1 C2 C1 124.3(2)
C3 C2 C1 105.91(18)
C8 C3 C4 122.4(2)
C8 C3 C2 108.29(19)
C4 C3 C2 129.3(2)
C5 C4 C3 117.7(2)
C5 C4 H4 121.2
C3 C4 H4 121.2
O4 C5 C4 125.2(2)
O4 C5 C6 114.9(2)
C4 C5 C6 119.9(2)
C7 C6 C5 122.3(2)
C7 C6 H6 118.8
C5 C6 H6 118.8
C6 C7 C8 117.8(2)
C6 C7 H7 121.1
C8 C7 H7 121.1
C3 C8 C7 119.9(2)
C3 C8 N2 113.26(19)
C7 C8 N2 126.8(2)
N2 C9 C10 104.4(2)
N2 C9 H9A 110.9
C10 C9 H9A 110.9
N2 C9 H9B 110.9
C10 C9 H9B 110.9
H9A C9 H9B 108.9
C9 C10 C11 102.55(19)
C9 C10 H10A 111.3
C11 C10 H10A 111.3
C9 C10 H10B 111.3
C11 C10 H10B 111.3
H10A C10 H10B 109.2
C12 C11 C10 114.6(2)
C12 C11 C1 103.27(17)
C10 C11 C1 104.10(19)
C12 C11 H11 111.4
C10 C11 H11 111.4
C1 C11 H11 111.4
C13 C12 C17 120.2(2)
C13 C12 C11 129.3(2)
C17 C12 C11 110.53(19)
C14 C13 C12 117.2(2)
C14 C13 H13 121.4
C12 C13 H13 121.4
F1 C14 C15 118.4(2)
F1 C14 C13 118.1(2)
C15 C14 C13 123.5(2)
C14 C15 C16 119.5(2)
C14 C15 H15 120.2
C16 C15 H15 120.2
C17 C16 C15 117.3(2)
C17 C16 H16 121.3
C15 C16 H16 121.3
C12 C17 C16 122.2(2)
C12 C17 N1 109.38(19)
C16 C17 N1 128.4(2)
O4 C18 H18A 109.5
O4 C18 H18B 109.5
H18A C18 H18B 109.5
O4 C18 H18C 109.5
H18A C18 H18C 109.5
H18B C18 H18C 109.5
C21 C20 S2 113.20(18)
C21 C20 S1 123.66(18)
S2 C20 S1 123.10(14)
C22 C21 C20 107.6(2)
C22 C21 H21 126.2
C20 C21 H21 126.2
C23 C22 C21 115.0(3)
C23 C22 H22 122.5
C21 C22 H22 122.5
C22 C23 S2 113.4(2)
C22 C23 H23 123.3
S2 C23 H23 123.3
C17 N1 C1 109.99(16)
C17 N1 S1 122.68(14)
C1 N1 S1 121.87(14)
C8 N2 C1 106.73(16)
C8 N2 C9 116.42(18)
C1 N2 C9 107.66(18)
C5 O4 C18 117.06(18)
O3 S1 O2 119.75(10)
O3 S1 N1 107.57(10)
O2 S1 N1 105.21(9)
O3 S1 C20 106.10(11)
O2 S1 C20 110.13(10)
N1 S1 C20 107.53(10)
C23 S2 C20 90.87(14)

loop_
_geom_bond_atom_site_label_1
_geom_bond_atom_site_label_2
_geom_bond_distance
C1 N2 1.475(3)
C1 N1 1.475(3)
C1 C2 1.550(3)
C1 C11 1.555(3)
C2 O1 1.204(3)
C2 C3 1.454(3)
C3 C8 1.384(3)
C3 C4 1.395(3)
C4 C5 1.376(3)
C4 H4 0.9300
C5 O4 1.364(3)
C5 C6 1.407(3)
C6 C7 1.373(3)
C6 H6 0.9300
C7 C8 1.394(3)
C7 H7 0.9300
C8 N2 1.417(3)
C9 N2 1.481(3)
C9 C10 1.518(4)
C9 H9A 0.9700
C9 H9B 0.9700
C10 C11 1.521(3)
C10 H10A 0.9700
C10 H10B 0.9700
C11 C12 1.510(3)
C11 H11 0.9800
C12 C13 1.382(3)
C12 C17 1.382(3)
C13 C14 1.372(3)
C13 H13 0.9300
C14 F1 1.356(3)
C14 C15 1.369(4)
C15 C16 1.395(3)
C15 H15 0.9300
C16 C17 1.382(3)
C16 H16 0.9300
C17 N1 1.428(3)
C18 O4 1.425(3)
C18 H18A 0.9600
C18 H18B 0.9600
C18 H18C 0.9600
C20 C21 1.427(3)
C20 S2 1.706(2)
C20 S1 1.738(2)
C21 C22 1.418(4)
C21 H21 0.9300
C22 C23 1.339(4)
C22 H22 0.9300
C23 S2 1.687(3)
C23 H23 0.9300
N1 S1 1.6396(18)
O2 S1 1.4267(16)
O3 S1 1.4204(16)

loop_
_geom_torsion_atom_site_label_1
_geom_torsion_atom_site_label_2
_geom_torsion_atom_site_label_3
_geom_torsion_atom_site_label_4
_geom_torsion
N2 C1 C2 O1 -179.0(2)
N1 C1 C2 O1 -54.0(3)
C11 C1 C2 O1 64.4(3)
N2 C1 C2 C3 3.0(2)
N1 C1 C2 C3 127.90(19)
C11 C1 C2 C3 -113.6(2)
O1 C2 C3 C8 -176.5(2)
C1 C2 C3 C8 1.5(2)
O1 C2 C3 C4 3.9(4)
C1 C2 C3 C4 -178.2(2)
C8 C3 C4 C5 1.8(3)
C2 C3 C4 C5 -178.6(2)
C3 C4 C5 O4 -178.6(2)
C3 C4 C5 C6 0.6(3)
O4 C5 C6 C7 177.7(2)
C4 C5 C6 C7 -1.6(4)
C5 C6 C7 C8 0.2(4)
C4 C3 C8 C7 -3.2(3)
C2 C3 C8 C7 177.2(2)
C4 C3 C8 N2 173.87(19)
C2 C3 C8 N2 -5.8(3)
C6 C7 C8 C3 2.1(3)
C6 C7 C8 N2 -174.5(2)
N2 C9 C10 C11 -39.3(2)
C9 C10 C11 C12 -79.0(2)
C9 C10 C11 C1 33.0(2)
N2 C1 C11 C12 104.77(19)
N1 C1 C11 C12 -16.2(2)
C2 C1 C11 C12 -139.13(19)
N2 C1 C11 C10 -15.3(2)
N1 C1 C11 C10 -136.24(19)
C2 C1 C11 C10 100.9(2)
C10 C11 C12 C13 -55.8(3)
C1 C11 C12 C13 -168.3(2)
C10 C11 C12 C17 123.8(2)
C1 C11 C12 C17 11.3(2)
C17 C12 C13 C14 0.2(3)
C11 C12 C13 C14 179.7(2)
C12 C13 C14 F1 -177.8(2)
C12 C13 C14 C15 1.5(4)
F1 C14 C15 C16 178.0(2)
C13 C14 C15 C16 -1.4(4)
C14 C15 C16 C17 -0.5(3)
C13 C12 C17 C16 -2.0(3)
C11 C12 C17 C16 178.4(2)
C13 C12 C17 N1 178.2(2)
C11 C12 C17 N1 -1.4(2)
C15 C16 C17 C12 2.1(3)
C15 C16 C17 N1 -178.1(2)
S2 C20 C21 C22 -0.3(2)
S1 C20 C21 C22 -178.17(18)
C20 C21 C22 C23 0.1(3)
C21 C22 C23 S2 0.2(3)
C12 C17 N1 C1 -10.0(2)
C16 C17 N1 C1 170.3(2)
C12 C17 N1 S1 -164.25(16)
C16 C17 N1 S1 16.0(3)
N2 C1 N1 C17 -98.8(2)
C2 C1 N1 C17 141.43(18)
C11 C1 N1 C17 16.5(2)
N2 C1 N1 S1 55.7(2)
C2 C1 N1 S1 -64.1(2)
C11 C1 N1 S1 170.99(15)
C3 C8 N2 C1 7.7(2)
C7 C8 N2 C1 -175.5(2)
C3 C8 N2 C9 127.9(2)
C7 C8 N2 C9 -55.3(3)
N1 C1 N2 C8 -129.63(18)
C2 C1 N2 C8 -6.2(2)
C11 C1 N2 C8 116.42(18)
N1 C1 N2 C9 104.7(2)
C2 C1 N2 C9 -131.87(19)
C11 C1 N2 C9 -9.3(2)
C10 C9 N2 C8 -89.3(2)
C10 C9 N2 C1 30.4(2)
C4 C5 O4 C18 5.5(3)
C6 C5 O4 C18 -173.7(2)
C17 N1 S1 O3 -58.77(19)
C1 N1 S1 O3 149.93(16)
C17 N1 S1 O2 172.51(16)
C1 N1 S1 O2 21.21(19)
C17 N1 S1 C20 55.13(19)
C1 N1 S1 C20 -96.17(18)
C21 C20 S1 O3 -3.3(2)
S2 C20 S1 O3 179.08(14)
C21 C20 S1 O2 127.69(19)
S2 C20 S1 O2 -49.93(17)
C21 C20 S1 N1 -118.18(19)
S2 C20 S1 N1 64.20(17)
C22 C23 S2 C20 -0.3(2)
C21 C20 S2 C23 0.39(19)
S1 C20 S2 C23 178.24(16)
